data_7158344
loop_
_publ_author_name
'Gupta, Shiv Shankar'
'Manisha, ?'
'Kumar, Rakesh'
'Dhiman, Ankit Kumar'
'Sharma, Upendra'

_publ_section_title
;
 Predictable site-selective functionalization: Promoter group assisted
 <i>para</i>-halogenation of <i>N</i>-substituted
 <b>(</b>hetero<b>)</b>aromatics under metal-free condition.
;
_journal_issue 44
_journal_name_full 'Organic &amp; biomolecular chemistry'
_journal_page_first 9675
_journal_page_last 9687
_journal_paper_doi 10.1039/d1ob02000e
_journal_volume 19
_journal_year 2021
_chemical_formula_moiety 'C12 H10 Br N3'
_chemical_formula_sum 'C12 H10 Br N3'
_chemical_formula_weight 276.14
_space_group_crystal_system monoclinic
_space_group_IT_number 14
_space_group_name_Hall '-P 2ybc'
_space_group_name_H-M_alt 'P 1 21/c 1'
_atom_sites_solution_hydrogens geom
_atom_sites_solution_primary direct
_atom_sites_solution_secondary difmap
_audit_creation_date 2020-07-09
_audit_creation_method
;
Olex2 1.2-ac21
(compiled 2015.09.16 svn.r134, GUI svn.r4998)
;
_audit_update_record
;
2020-11-10 deposited with the CCDC.	2021-10-21 downloaded from the CCDC.
;
_cell_angle_alpha 90.00
_cell_angle_beta 101.456(5)
_cell_angle_gamma 90.00
_cell_formula_units_Z 8
_cell_length_a 13.4998(6)
_cell_length_b 21.9675(8)
_cell_length_c 7.6004(3)
_cell_measurement_reflns_used 2361
_cell_measurement_temperature 293(2)
_cell_measurement_theta_max 66.4480
_cell_measurement_theta_min 3.3350
_cell_volume 2209.05(16)
_computing_cell_refinement 'CrysAlisPro 1.171.39.46e (Rigaku OD, 2018)'
_computing_data_collection 'CrysAlisPro 1.171.39.46e (Rigaku OD, 2018)'
_computing_data_reduction 'CrysAlisPro 1.171.39.46e (Rigaku OD, 2018)'
_computing_molecular_graphics 'Olex2 (Dolomanov et al., 2009)'
_computing_publication_material 'Olex2 (Dolomanov et al., 2009)'
_computing_structure_refinement 'ShelXL (Sheldrick, 2008)'
_computing_structure_solution 'ShelXS (Sheldrick, 2008)'
_diffrn_ambient_temperature 293(2)
_diffrn_detector 'CCD plate'
_diffrn_detector_area_resol_mean 15.9974
_diffrn_detector_type Eos
_diffrn_measured_fraction_theta_full 0.983
_diffrn_measured_fraction_theta_max 0.983
_diffrn_measurement_details
;
List of Runs (angles in degrees, time in seconds):

  # Type    Start    End  Width  t~exp~   \w     \q     \k     \f   Frames
#--------------------------------------------------------------------------
  1  \w     19.00  87.00   1.00    1.00    --   25.69  57.00 -90.00   68
  2  \w     69.00  95.00   1.00    1.00    --   25.69  57.00-180.00   26
  3  \w    -13.00  14.00   1.00    1.00    --   25.69  57.00 -90.00   27
  4  \w    -12.00  59.00   1.00    1.00    --   25.69  57.00-180.00   71
  5  \w     71.00 146.00   1.00    1.50    --   66.85 178.00 150.00   75
  6  \w     62.00  92.00   1.00    1.50    --   66.85 -77.00  30.00   30
  7  \w     33.00 143.00   1.00    1.50    --   66.85  63.00 -30.00  110
  8  \w    116.00 150.00   1.00    1.50    --   66.85 111.00   0.00   34
  9  \w     49.00 136.00   1.00    1.50    --   66.85  63.00  90.00   87
 10  \w    -14.00  15.00   1.00    1.50    --   66.85 -77.00  30.00   29
 11  \w     73.00 161.00   1.00    5.00    --  108.00  43.00-180.00   88
 12  \w    109.00 173.00   1.00    5.00    --  108.00  43.00  90.00   64
 13  \w     40.00 116.00   1.00    5.00    --  108.00 -65.00 -30.00   76
 14  \w     68.00 109.00   1.00    5.00    --  108.00-104.00  90.00   41
 15  \w    105.00 140.00   1.00    5.00    --  108.00 -54.00  60.00   35
 16  \w     40.00  76.00   1.00    5.00    --  108.00 -54.00  60.00   36
 17  \w     69.00 175.00   1.00    5.00    --  108.00  54.00-120.00  106
 18  \w     31.00 103.00   1.00    5.00    --  108.00-104.00   0.00   72
 19  \w     23.00 104.00   1.00    5.00    --  108.00-104.00 -60.00   81
;
_diffrn_measurement_device 'four-circle diffractometer'
_diffrn_measurement_device_type 'SuperNova, Dual, Cu at home/near, Eos'
_diffrn_measurement_method '\w scans'
_diffrn_orient_matrix_type 'CrysAlisPro convention (1999,Acta A55,543-557)'
_diffrn_orient_matrix_UB_11 0.0154213000
_diffrn_orient_matrix_UB_12 -0.0637252000
_diffrn_orient_matrix_UB_13 0.0856632000
_diffrn_orient_matrix_UB_21 -0.0600654000
_diffrn_orient_matrix_UB_22 -0.0283147000
_diffrn_orient_matrix_UB_23 -0.1743262000
_diffrn_orient_matrix_UB_31 0.0985370000
_diffrn_orient_matrix_UB_32 -0.0073229000
_diffrn_orient_matrix_UB_33 -0.0712522000
_diffrn_radiation_monochromator mirror
_diffrn_radiation_probe x-ray
_diffrn_radiation_type CuK\a
_diffrn_radiation_wavelength 1.54184
_diffrn_reflns_av_R_equivalents 0.0245
_diffrn_reflns_av_unetI/netI 0.0338
_diffrn_reflns_limit_h_max 15
_diffrn_reflns_limit_h_min -12
_diffrn_reflns_limit_k_max 23
_diffrn_reflns_limit_k_min -26
_diffrn_reflns_limit_l_max 8
_diffrn_reflns_limit_l_min -9
_diffrn_reflns_number 7081
_diffrn_reflns_theta_full 66.76
_diffrn_reflns_theta_max 66.76
_diffrn_reflns_theta_min 3.90
_diffrn_source 'micro-focus sealed X-ray tube'
_diffrn_source_type 'SuperNova (Cu) X-ray Source'
_exptl_absorpt_coefficient_mu 4.854
_exptl_absorpt_correction_T_max 1.000
_exptl_absorpt_correction_T_min 0.407
_exptl_absorpt_correction_type gaussian
_exptl_absorpt_process_details
;
CrysAlisPro 1.171.39.46e (Rigaku Oxford Diffraction, 2018)
Numerical absorption correction based on gaussian integration over
			a multifaceted crystal model
Empirical absorption correction using spherical harmonics,
 implemented in SCALE3 ABSPACK scaling algorithm.
;
_exptl_crystal_density_diffrn 1.661
_exptl_crystal_density_method 'not measured'
_exptl_crystal_description monoclinic
_exptl_crystal_F_000 1104
_exptl_crystal_size_max 0.235
_exptl_crystal_size_mid 0.157
_exptl_crystal_size_min 0.096
_refine_diff_density_max 0.291
_refine_diff_density_min -0.609
_refine_diff_density_rms 0.081
_refine_ls_extinction_method none
_refine_ls_goodness_of_fit_ref 1.042
_refine_ls_hydrogen_treatment constr
_refine_ls_matrix_type full
_refine_ls_number_parameters 289
_refine_ls_number_reflns 3715
_refine_ls_number_restraints 0
_refine_ls_restrained_S_all 1.042
_refine_ls_R_factor_all 0.0522
_refine_ls_R_factor_gt 0.0399
_refine_ls_shift/su_max 0.000
_refine_ls_shift/su_mean 0.000
_refine_ls_structure_factor_coef Fsqd
_refine_ls_weighting_details 'calc w=1/[\s^2^(Fo^2^)+(0.0501P)^2^+0.8142P] where P=(Fo^2^+2Fc^2^)/3'
_refine_ls_weighting_scheme calc
_refine_ls_wR_factor_gt 0.0980
_refine_ls_wR_factor_ref 0.1121
_reflns_number_gt 2958
_reflns_number_total 3715
_reflns_threshold_expression >2sigma(I)
_cod_data_source_file d1ob02000e2.cif
_cod_data_source_block ussgn2_69_1_rt_cu
_cod_depositor_comments
;
          Adding full bibliography for 7158344.cif.

2024-06-28
Z value and formula fixed to values more according to usual
chemical conventions.                 miguel
;
_cod_original_formula_sum 'C24 H20 Br2 N6'
_cod_original_formula_weight 552.28
_cod_original_formula_moiety '2(C12 H10 Br N3)'
_cod_original_formula_units_Z 4
_cod_database_code 7158344
_chemical_oxdiff_formula 'C96 H80 Br8 N24'
_reflns_odcompleteness_completeness 94.35
_reflns_odcompleteness_iscentric 1
_reflns_odcompleteness_theta 66.97
_olex2_refinement_description
;
1. Fixed Uiso
 At 1.2 times of:
  All C(H) groups, All C(H,H) groups
2.a Secondary CH2 refined with riding coordinates:
 C1(H1A,H1B), C2(H2A,H2B), C14(H14A,H14B), C13(H13A,H13B)
2.b Aromatic/amide H refined with riding coordinates:
 C7(H7), C18(H18), C19(H19), C4(H4), C6(H6), C16(H16), C10(H10), C22(H22),
 C24(H24), C12(H12), C23(H23), C11(H11)
;
_olex2_date_sample_data_collection 2020-07-08
_olex2_submission_special_instructions 'No special instructions were received'
_oxdiff_exptl_absorpt_empirical_details
;
Empirical correction (ABSPACK) includes:
- Absorption correction using spherical harmonics
- Frame scaling
;
_oxdiff_exptl_absorpt_empirical_full_max 2.305
_oxdiff_exptl_absorpt_empirical_full_min 0.804

loop_
_space_group_symop_id
_space_group_symop_operation_xyz
1 'x, y, z'
2 '-x, y+1/2, -z+1/2'
3 '-x, -y, -z'
4 'x, -y-1/2, z-1/2'

loop_
_atom_site_label
_atom_site_type_symbol
_atom_site_fract_x
_atom_site_fract_y
_atom_site_fract_z
_atom_site_U_iso_or_equiv
_atom_site_adp_type
_atom_site_occupancy
_atom_site_calc_flag
_atom_site_disorder_assembly
_atom_site_disorder_group
_atom_site_refinement_flags_posn
Br2 Br 0.92461(4) 0.71423(2) 0.81333(7) 0.08074(18) Uani 1 d . . .
Br1 Br 0.47217(4) 0.24620(2) 1.00571(7) 0.08138(17) Uani 1 d . . .
N4 N 0.7348(2) 0.48226(14) 0.4785(4) 0.0591(7) Uani 1 d . . .
C7 C 0.4030(3) 0.42753(18) 1.0740(5) 0.0603(9) Uani 1 d . . .
H7 H 0.4368 0.4618 1.1272 0.072 Uiso 1 calc . . R
C5 C 0.4020(3) 0.32174(18) 0.9996(5) 0.0618(8) Uani 1 d . . .
N1 N 0.2363(2) 0.48104(15) 0.9667(4) 0.0611(7) Uani 1 d . . .
C18 C 0.9307(3) 0.58905(17) 0.7229(5) 0.0609(9) Uani 1 d . . .
H18 H 0.9981 0.5919 0.7804 0.073 Uiso 1 calc . . R
N2 N 0.3458(2) 0.55241(15) 1.1238(5) 0.0690(9) Uani 1 d . . .
C19 C 0.8926(2) 0.53392(17) 0.6500(5) 0.0602(9) Uani 1 d . . .
H19 H 0.9335 0.4996 0.6580 0.072 Uiso 1 calc . . R
N5 N 0.8624(2) 0.40979(15) 0.5221(5) 0.0739(9) Uani 1 d . . .
C3 C 0.2524(3) 0.37957(17) 0.9081(4) 0.0566(8) Uani 1 d . . .
C8 C 0.3022(2) 0.43112(17) 0.9887(4) 0.0545(8) Uani 1 d . . .
N6 N 0.6928(2) 0.38639(16) 0.3732(6) 0.0818(11) Uani 1 d . . .
C4 C 0.3016(3) 0.32455(18) 0.9111(5) 0.0637(9) Uani 1 d . . .
H4 H 0.2687 0.2904 0.8556 0.076 Uiso 1 calc . . R
C15 C 0.7308(2) 0.58311(17) 0.5537(5) 0.0545(8) Uani 1 d . . .
C1 C 0.1350(3) 0.46300(19) 0.8648(5) 0.0635(9) Uani 1 d . . .
H1A H 0.1170 0.4865 0.7551 0.076 Uiso 1 calc . . R
H1B H 0.0839 0.4692 0.9364 0.076 Uiso 1 calc . . R
C21 C 0.7654(3) 0.42429(18) 0.4583(6) 0.0664(10) Uani 1 d . . .
C2 C 0.1446(3) 0.39530(19) 0.8226(5) 0.0660(10) Uani 1 d . . .
H2A H 0.0972 0.3711 0.8739 0.079 Uiso 1 calc . . R
H2B H 0.1322 0.3884 0.6940 0.079 Uiso 1 calc . . R
C6 C 0.4523(3) 0.37196(19) 1.0784(5) 0.0637(9) Uani 1 d . . .
H6 H 0.5198 0.3688 1.1352 0.076 Uiso 1 calc . . R
C20 C 0.7911(2) 0.53147(16) 0.5644(5) 0.0537(8) Uani 1 d . . .
C9 C 0.2535(3) 0.53857(19) 1.0293(5) 0.0631(9) Uani 1 d . . .
C14 C 0.6253(2) 0.56904(19) 0.4526(5) 0.0637(9) Uani 1 d . . .
H14A H 0.6090 0.5927 0.3428 0.076 Uiso 1 calc . . R
H14B H 0.5757 0.5776 0.5258 0.076 Uiso 1 calc . . R
N3 N 0.1742(3) 0.57627(18) 0.9924(6) 0.0842(11) Uani 1 d . . .
C13 C 0.6288(3) 0.50092(18) 0.4115(6) 0.0682(10) Uani 1 d . . .
H13A H 0.5836 0.4785 0.4723 0.082 Uiso 1 calc . . R
H13B H 0.6092 0.4936 0.2835 0.082 Uiso 1 calc . . R
C17 C 0.8693(3) 0.63966(17) 0.7108(5) 0.0599(8) Uani 1 d . . .
C16 C 0.7688(3) 0.63770(18) 0.6264(5) 0.0618(9) Uani 1 d . . .
H16 H 0.7281 0.6721 0.6190 0.074 Uiso 1 calc . . R
C10 C 0.3580(3) 0.6094(2) 1.1802(7) 0.0805(13) Uani 1 d . . .
H10 H 0.4214 0.6210 1.2435 0.097 Uiso 1 calc . . R
C22 C 0.8873(3) 0.3528(2) 0.4971(8) 0.0927(16) Uani 1 d . . .
H22 H 0.9541 0.3411 0.5377 0.111 Uiso 1 calc . . R
C24 C 0.7229(4) 0.3299(2) 0.3527(9) 0.108(2) Uani 1 d . . .
H24 H 0.6757 0.3022 0.2933 0.130 Uiso 1 calc . . R
C12 C 0.1912(4) 0.6324(2) 1.0544(9) 0.110(2) Uani 1 d . . .
H12 H 0.1380 0.6601 1.0314 0.132 Uiso 1 calc . . R
C23 C 0.8201(4) 0.3099(2) 0.4145(10) 0.118(2) Uani 1 d . . .
H23 H 0.8391 0.2697 0.4011 0.141 Uiso 1 calc . . R
C11 C 0.2833(4) 0.6524(2) 1.1515(8) 0.1030(19) Uani 1 d . . .
H11 H 0.2935 0.6920 1.1939 0.124 Uiso 1 calc . . R

loop_
_atom_site_aniso_label
_atom_site_aniso_U_11
_atom_site_aniso_U_22
_atom_site_aniso_U_33
_atom_site_aniso_U_23
_atom_site_aniso_U_13
_atom_site_aniso_U_12
Br2 0.0798(3) 0.0561(2) 0.0948(3) -0.0036(2) -0.0104(2) -0.00558(19)
Br1 0.0863(3) 0.0688(3) 0.0830(3) -0.0026(2) 0.0020(2) 0.0090(2)
N4 0.0388(13) 0.0566(17) 0.0744(19) 0.0010(14) -0.0070(12) -0.0052(11)
C7 0.0480(17) 0.065(2) 0.0609(19) -0.0029(16) -0.0056(15) -0.0075(15)
C5 0.062(2) 0.061(2) 0.0589(19) 0.0056(17) 0.0044(16) 0.0014(16)
N1 0.0442(14) 0.0645(18) 0.0668(18) 0.0019(14) -0.0081(13) -0.0043(12)
C18 0.0451(16) 0.063(2) 0.066(2) 0.0042(17) -0.0098(15) -0.0039(15)
N2 0.0521(16) 0.0624(19) 0.083(2) 0.0020(16) -0.0099(15) -0.0030(14)
C19 0.0438(16) 0.0543(19) 0.074(2) 0.0045(16) -0.0089(15) 0.0017(14)
N5 0.0500(16) 0.0557(18) 0.106(3) -0.0001(17) -0.0091(16) -0.0027(13)
C3 0.0491(17) 0.068(2) 0.0493(17) 0.0050(15) 0.0023(14) -0.0128(15)
C8 0.0490(17) 0.061(2) 0.0495(16) 0.0035(15) -0.0008(14) -0.0076(14)
N6 0.0570(18) 0.0604(19) 0.114(3) -0.0004(19) -0.0172(18) -0.0116(15)
C4 0.063(2) 0.063(2) 0.0609(19) -0.0001(17) 0.0008(16) -0.0124(17)
C15 0.0388(15) 0.064(2) 0.0577(18) 0.0083(15) 0.0014(14) 0.0001(14)
C1 0.0429(16) 0.076(2) 0.064(2) 0.0029(18) -0.0069(15) -0.0048(15)
C21 0.0473(17) 0.061(2) 0.082(2) 0.0078(18) -0.0084(17) -0.0103(15)
C2 0.0489(18) 0.078(3) 0.064(2) 0.0042(18) -0.0057(16) -0.0159(17)
C6 0.0491(17) 0.073(2) 0.063(2) 0.0044(18) -0.0038(15) 0.0000(16)
C20 0.0422(15) 0.0563(18) 0.0575(18) 0.0069(15) -0.0023(14) -0.0068(13)
C9 0.0502(18) 0.067(2) 0.066(2) 0.0073(17) -0.0042(16) -0.0001(15)
C14 0.0376(15) 0.074(2) 0.075(2) 0.0018(19) 0.0015(15) 0.0019(15)
N3 0.0586(18) 0.074(2) 0.105(3) -0.004(2) -0.0185(18) 0.0058(16)
C13 0.0398(16) 0.071(2) 0.085(3) 0.0110(19) -0.0102(16) -0.0046(15)
C17 0.0589(19) 0.0546(19) 0.0603(19) 0.0012(16) -0.0021(15) -0.0079(15)
C16 0.0533(18) 0.060(2) 0.068(2) 0.0056(17) 0.0004(16) 0.0060(15)
C10 0.060(2) 0.064(2) 0.103(3) 0.001(2) -0.018(2) -0.0049(18)
C22 0.060(2) 0.059(2) 0.144(4) 0.000(3) -0.016(3) 0.0002(18)
C24 0.078(3) 0.054(2) 0.171(6) -0.010(3) -0.029(3) -0.012(2)
C12 0.079(3) 0.070(3) 0.158(5) -0.007(3) -0.035(3) 0.019(2)
C23 0.077(3) 0.052(2) 0.200(6) -0.008(3) -0.029(4) -0.003(2)
C11 0.085(3) 0.059(3) 0.145(5) -0.008(3) -0.027(3) 0.004(2)

loop_
_atom_type_symbol
_atom_type_description
_atom_type_scat_dispersion_real
_atom_type_scat_dispersion_imag
_atom_type_scat_source
C C 0.0181 0.0091 'International Tables Vol C Tables 4.2.6.8 and 6.1.1.4'
H H 0.0000 0.0000 'International Tables Vol C Tables 4.2.6.8 and 6.1.1.4'
Br Br -0.6763 1.2805 'International Tables Vol C Tables 4.2.6.8 and 6.1.1.4'
N N 0.0311 0.0180 'International Tables Vol C Tables 4.2.6.8 and 6.1.1.4'

loop_
_exptl_crystal_face_index_h
_exptl_crystal_face_index_k
_exptl_crystal_face_index_l
_exptl_crystal_face_perp_dist
6 -5 -4 0.0806
-6 5 4 0.0806
-7 -1 4 0.0852
6 6 -3 0.0600
-2 -12 3 0.0529
-1 13 2 0.0601
6 -9 -3 0.0518
-7 -8 0 0.0735
-8 -2 -1 0.0939
-8 4 -1 0.0985
-4 10 -2 0.0861
0 14 -1 0.0526
8 4 -2 0.0530
4 12 1 0.0501
0 2 5 0.0856
7 -5 1 0.0689
-2 -14 0 0.0411
-1 14 1 0.0469

loop_
_geom_angle_atom_site_label_1
_geom_angle_atom_site_label_2
_geom_angle_atom_site_label_3
_geom_angle
_geom_angle_site_symmetry_1
_geom_angle_site_symmetry_3
_geom_angle_publ_flag
C21 N4 C20 128.7(3) . . ?
C21 N4 C13 121.1(3) . . ?
C20 N4 C13 110.1(3) . . ?
C8 C7 H7 120.6 . . ?
C6 C7 H7 120.6 . . ?
C6 C7 C8 118.8(3) . . ?
C4 C5 Br1 118.8(3) . . ?
C6 C5 Br1 119.3(3) . . ?
C6 C5 C4 121.8(4) . . ?
C8 N1 C1 110.5(3) . . ?
C9 N1 C8 128.9(3) . . ?
C9 N1 C1 120.6(3) . . ?
C19 C18 H18 119.8 . . ?
C17 C18 H18 119.8 . . ?
C17 C18 C19 120.5(3) . . ?
C10 N2 C9 115.4(4) . . ?
C18 C19 H19 120.9 . . ?
C18 C19 C20 118.1(3) . . ?
C20 C19 H19 120.9 . . ?
C22 N5 C21 115.5(4) . . ?
C8 C3 C2 110.0(3) . . ?
C4 C3 C8 121.1(3) . . ?
C4 C3 C2 128.9(3) . . ?
C7 C8 N1 129.8(3) . . ?
C7 C8 C3 120.1(4) . . ?
C3 C8 N1 110.1(3) . . ?
C24 N6 C21 115.1(4) . . ?
C5 C4 H4 121.0 . . ?
C3 C4 C5 117.9(4) . . ?
C3 C4 H4 121.0 . . ?
C20 C15 C14 110.2(3) . . ?
C16 C15 C20 121.4(3) . . ?
C16 C15 C14 128.4(3) . . ?
N1 C1 H1A 110.7 . . ?
N1 C1 H1B 110.7 . . ?
N1 C1 C2 105.1(3) . . ?
H1A C1 H1B 108.8 . . ?
C2 C1 H1A 110.7 . . ?
C2 C1 H1B 110.7 . . ?
N5 C21 N4 118.6(3) . . ?
N5 C21 N6 126.2(4) . . ?
N6 C21 N4 115.2(3) . . ?
C3 C2 C1 104.2(3) . . ?
C3 C2 H2A 110.9 . . ?
C3 C2 H2B 110.9 . . ?
C1 C2 H2A 110.9 . . ?
C1 C2 H2B 110.9 . . ?
H2A C2 H2B 108.9 . . ?
C7 C6 H6 119.9 . . ?
C5 C6 C7 120.3(3) . . ?
C5 C6 H6 119.9 . . ?
C19 C20 N4 129.5(3) . . ?
C15 C20 N4 110.1(3) . . ?
C15 C20 C19 120.3(3) . . ?
N2 C9 N1 118.4(3) . . ?
N3 C9 N1 115.4(3) . . ?
N3 C9 N2 126.2(4) . . ?
C15 C14 H14A 111.0 . . ?
C15 C14 H14B 111.0 . . ?
C15 C14 C13 103.8(3) . . ?
H14A C14 H14B 109.0 . . ?
C13 C14 H14A 111.0 . . ?
C13 C14 H14B 111.0 . . ?
C12 N3 C9 115.3(4) . . ?
N4 C13 C14 105.5(3) . . ?
N4 C13 H13A 110.6 . . ?
N4 C13 H13B 110.6 . . ?
C14 C13 H13A 110.6 . . ?
C14 C13 H13B 110.6 . . ?
H13A C13 H13B 108.8 . . ?
C18 C17 Br2 119.1(3) . . ?
C18 C17 C16 121.9(3) . . ?
C16 C17 Br2 119.1(3) . . ?
C15 C16 C17 117.8(3) . . ?
C15 C16 H16 121.1 . . ?
C17 C16 H16 121.1 . . ?
N2 C10 H10 117.9 . . ?
N2 C10 C11 124.1(4) . . ?
C11 C10 H10 117.9 . . ?
N5 C22 H22 118.2 . . ?
N5 C22 C23 123.6(4) . . ?
C23 C22 H22 118.2 . . ?
N6 C24 H24 118.2 . . ?
N6 C24 C23 123.6(4) . . ?
C23 C24 H24 118.2 . . ?
N3 C12 H12 118.0 . . ?
N3 C12 C11 124.0(4) . . ?
C11 C12 H12 118.0 . . ?
C22 C23 C24 115.9(4) . . ?
C22 C23 H23 122.1 . . ?
C24 C23 H23 122.1 . . ?
C10 C11 C12 115.0(4) . . ?
C10 C11 H11 122.5 . . ?
C12 C11 H11 122.5 . . ?

loop_
_geom_bond_atom_site_label_1
_geom_bond_atom_site_label_2
_geom_bond_distance
_geom_bond_site_symmetry_2
_geom_bond_publ_flag
Br2 C17 1.902(4) . ?
Br1 C5 1.907(4) . ?
N4 C21 1.357(5) . ?
N4 C20 1.406(4) . ?
N4 C13 1.478(4) . ?
C7 H7 0.9300 . ?
C7 C8 1.388(5) . ?
C7 C6 1.388(5) . ?
C5 C4 1.389(5) . ?
C5 C6 1.369(5) . ?
N1 C8 1.401(5) . ?
N1 C1 1.485(4) . ?
N1 C9 1.354(5) . ?
C18 H18 0.9300 . ?
C18 C19 1.387(5) . ?
C18 C17 1.379(5) . ?
N2 C9 1.344(4) . ?
N2 C10 1.324(5) . ?
C19 H19 0.9300 . ?
C19 C20 1.396(4) . ?
N5 C21 1.342(5) . ?
N5 C22 1.320(6) . ?
C3 C8 1.395(5) . ?
C3 C4 1.377(6) . ?
C3 C2 1.511(5) . ?
N6 C21 1.349(5) . ?
N6 C24 1.325(6) . ?
C4 H4 0.9300 . ?
C15 C20 1.389(5) . ?
C15 C14 1.510(4) . ?
C15 C16 1.376(5) . ?
C1 H1A 0.9700 . ?
C1 H1B 0.9700 . ?
C1 C2 1.532(6) . ?
C2 H2A 0.9700 . ?
C2 H2B 0.9700 . ?
C6 H6 0.9300 . ?
C9 N3 1.338(5) . ?
C14 H14A 0.9700 . ?
C14 H14B 0.9700 . ?
C14 C13 1.531(6) . ?
N3 C12 1.323(6) . ?
C13 H13A 0.9700 . ?
C13 H13B 0.9700 . ?
C17 C16 1.382(5) . ?
C16 H16 0.9300 . ?
C10 H10 0.9300 . ?
C10 C11 1.366(6) . ?
C22 H22 0.9300 . ?
C22 C23 1.371(6) . ?
C24 H24 0.9300 . ?
C24 C23 1.375(7) . ?
C12 H12 0.9300 . ?
C12 C11 1.385(6) . ?
C23 H23 0.9300 . ?
C11 H11 0.9300 . ?

loop_
_geom_torsion_atom_site_label_1
_geom_torsion_atom_site_label_2
_geom_torsion_atom_site_label_3
_geom_torsion_atom_site_label_4
_geom_torsion
_geom_torsion_site_symmetry_1
_geom_torsion_site_symmetry_2
_geom_torsion_site_symmetry_3
_geom_torsion_site_symmetry_4
_geom_torsion_publ_flag
Br2 C17 C16 C15 -179.9(3) . . . . ?
Br1 C5 C4 C3 -179.9(3) . . . . ?
Br1 C5 C6 C7 179.3(3) . . . . ?
N1 C1 C2 C3 0.9(4) . . . . ?
N1 C9 N3 C12 179.7(5) . . . . ?
C18 C19 C20 N4 179.1(4) . . . . ?
C18 C19 C20 C15 -0.1(6) . . . . ?
C18 C17 C16 C15 0.0(6) . . . . ?
N2 C9 N3 C12 1.1(8) . . . . ?
N2 C10 C11 C12 -0.8(9) . . . . ?
C19 C18 C17 Br2 179.8(3) . . . . ?
C19 C18 C17 C16 -0.1(6) . . . . ?
N5 C22 C23 C24 1.7(11) . . . . ?
C8 C7 C6 C5 0.1(6) . . . . ?
C8 N1 C1 C2 -0.5(4) . . . . ?
C8 N1 C9 N2 1.3(6) . . . . ?
C8 N1 C9 N3 -177.5(4) . . . . ?
C8 C3 C4 C5 1.1(6) . . . . ?
C8 C3 C2 C1 -1.0(4) . . . . ?
N6 C24 C23 C22 -1.6(11) . . . . ?
C4 C5 C6 C7 1.0(6) . . . . ?
C4 C3 C8 C7 -0.1(6) . . . . ?
C4 C3 C8 N1 179.7(3) . . . . ?
C4 C3 C2 C1 -179.9(4) . . . . ?
C15 C14 C13 N4 -3.8(4) . . . . ?
C1 N1 C8 C7 179.7(4) . . . . ?
C1 N1 C8 C3 -0.1(4) . . . . ?
C1 N1 C9 N2 178.7(4) . . . . ?
C1 N1 C9 N3 0.0(6) . . . . ?
C21 N4 C20 C19 0.4(7) . . . . ?
C21 N4 C20 C15 179.6(4) . . . . ?
C21 N4 C13 C14 -177.9(4) . . . . ?
C21 N5 C22 C23 -1.0(9) . . . . ?
C21 N6 C24 C23 0.9(10) . . . . ?
C2 C3 C8 C7 -179.2(3) . . . . ?
C2 C3 C8 N1 0.7(4) . . . . ?
C2 C3 C4 C5 180.0(4) . . . . ?
C6 C7 C8 N1 179.7(4) . . . . ?
C6 C7 C8 C3 -0.5(6) . . . . ?
C6 C5 C4 C3 -1.6(6) . . . . ?
C20 N4 C21 N5 -2.0(7) . . . . ?
C20 N4 C21 N6 178.2(4) . . . . ?
C20 N4 C13 C14 3.9(4) . . . . ?
C20 C15 C14 C13 2.6(4) . . . . ?
C20 C15 C16 C17 0.1(6) . . . . ?
C9 N1 C8 C7 -2.6(7) . . . . ?
C9 N1 C8 C3 177.6(4) . . . . ?
C9 N1 C1 C2 -178.4(3) . . . . ?
C9 N2 C10 C11 1.6(8) . . . . ?
C9 N3 C12 C11 -0.2(10) . . . . ?
C14 C15 C20 N4 -0.3(4) . . . . ?
C14 C15 C20 C19 179.1(3) . . . . ?
C14 C15 C16 C17 -178.8(4) . . . . ?
N3 C12 C11 C10 0.1(10) . . . . ?
C13 N4 C21 N5 -179.8(4) . . . . ?
C13 N4 C21 N6 0.4(6) . . . . ?
C13 N4 C20 C19 178.4(4) . . . . ?
C13 N4 C20 C15 -2.4(4) . . . . ?
C17 C18 C19 C20 0.2(6) . . . . ?
C16 C15 C20 N4 -179.4(3) . . . . ?
C16 C15 C20 C19 -0.1(6) . . . . ?
C16 C15 C14 C13 -178.4(4) . . . . ?
C10 N2 C9 N1 179.6(4) . . . . ?
C10 N2 C9 N3 -1.8(7) . . . . ?
C22 N5 C21 N4 -179.6(5) . . . . ?
C22 N5 C21 N6 0.2(8) . . . . ?
C24 N6 C21 N4 179.7(5) . . . . ?
C24 N6 C21 N5 -0.1(8) . . . . ?

loop_
_exptl_oxdiff_crystal_face_indexfrac_h
_exptl_oxdiff_crystal_face_indexfrac_k
_exptl_oxdiff_crystal_face_indexfrac_l
_exptl_oxdiff_crystal_face_x
_exptl_oxdiff_crystal_face_y
_exptl_oxdiff_crystal_face_z
5.9913 -5.0310 -4.0012 0.0702 0.4801 0.9123
-5.9913 5.0310 4.0012 -0.0702 -0.4801 -0.9123
-6.9874 -0.9673 3.9969 0.2963 -0.2497 -0.9662
5.9874 5.9745 -2.9940 -0.5449 -0.0069 0.7596
-1.9943 -11.9968 2.9939 0.9902 -0.0624 -0.3220
-1.0031 13.0112 2.0083 -0.6726 -0.6583 -0.3372
5.9918 -9.0331 -3.0027 0.4108 0.4193 0.8705
-6.9825 -7.9705 -0.0105 0.3993 0.6469 -0.6289
-7.9814 -1.9625 -1.0087 -0.0844 0.7108 -0.7002
-7.9832 4.0405 -1.0053 -0.4667 0.5403 -0.7446
-3.9929 10.0245 -1.9993 -0.8717 0.3045 -0.3244
-0.0034 14.0072 -0.9928 -0.9777 -0.2233 -0.0322
7.9829 3.9638 -1.9927 -0.3002 -0.2444 0.8996
3.9871 11.9868 1.0111 -0.6158 -0.7552 0.2331
-0.0041 2.0006 5.0054 0.3012 -0.9290 -0.3717
6.9856 -5.0362 1.0038 0.5147 -0.4520 0.6537
-1.9915 -13.9975 -0.0098 0.8604 0.5177 -0.0930
-1.0027 14.0118 1.0081 -0.8220 -0.5123 -0.2732
